data_4025619
loop_
_publ_author_name
'Matthew R. Cargill'
'Graham Sandford'
'Andrezj J. Tadeusiak'
'Dmitrii S. Yufit'
'Judith A. K. Howard'
'Pinar Kilickiran'
'Gabrielle Nelles'

_publ_contact_author_address
;
Department of Chemistry
Durham University
South Rd.
Durham
DH1 3LE
UK
;
_publ_contact_author_email d.s.yufit@durham.ac.uk
_publ_contact_author_name 'Dmitry Yufit'
_publ_section_title
;
 Palladium-Catalyzed C-F Activation of Polyfluoronitrobenzene Derivatives
 in Suzuki-Miyaura Coupling Reactions
;
_journal_name_full 'Journal of Organic Chemistry'
_journal_page_first 5860
_journal_page_last 5866
_journal_paper_doi 10.1021/jo100877j
_journal_volume 75
_journal_year 2010
_chemical_formula_moiety 'C12 H6 F3 N O2'
_chemical_formula_sum 'C12 H6 F3 N O2'
_chemical_formula_weight 253.18
_chemical_melting_point 378.1(10)
_chemical_name_systematic 2,3,4-trifluoro-6-nitrobiphenyl
_space_group_IT_number 14
_symmetry_cell_setting monoclinic
_symmetry_space_group_name_Hall '-P 2ybc'
_symmetry_space_group_name_H-M 'P 1 21/c 1'
_atom_sites_solution_hydrogens difmap
_atom_sites_solution_primary direct
_atom_sites_solution_secondary difmap
_audit_creation_method SHELXL-97
_cell_angle_alpha 90.00
_cell_angle_beta 97.89(2)
_cell_angle_gamma 90.00
_cell_formula_units_Z 4
_cell_length_a 12.5365(7)
_cell_length_b 7.5063(4)
_cell_length_c 11.0598(6)
_cell_measurement_reflns_used 4612
_cell_measurement_temperature 120(2)
_cell_measurement_theta_max 31.439
_cell_measurement_theta_min 2.713
_cell_volume 1030.90(11)
_computing_cell_refinement 'SAINT v6.45A (Bruker, 2003)'
_computing_data_collection 'SMART (Bruker, 2003)'
_computing_data_reduction 'SAINT v6.45A (Bruker, 2003)'
_computing_molecular_graphics
;
Olex2, Durham University (compiled Jan 16 2009 19:16:02)
;
_computing_publication_material
;
Olex2, Durham University (compiled Jan 16 2009 19:16:02)
;
_computing_structure_refinement 'SHELXL-97 (Sheldrick, 1997)'
_computing_structure_solution 'SHELXS-97 (Sheldrick, 1990)/Bruker'
_diffrn_ambient_temperature 120(2)
_diffrn_detector 'CCD area detector'
_diffrn_detector_area_resol_mean 8.0
_diffrn_detector_type 'Bruker SMART CCD 6000 area detector'
_diffrn_measured_fraction_theta_full 1.000
_diffrn_measured_fraction_theta_max 1.000
_diffrn_measurement_device 'three-circle diffractometer'
_diffrn_measurement_device_type 'Bruker SMART CCD 6000'
_diffrn_measurement_method '\w scans'
_diffrn_radiation_monochromator graphite
_diffrn_radiation_probe x-ray
_diffrn_radiation_source 'fine-focus sealed tube'
_diffrn_radiation_type MoK\a
_diffrn_radiation_wavelength 0.71073
_diffrn_radiation_xray_symbol K-L~3~
_diffrn_reflns_av_R_equivalents 0.0206
_diffrn_reflns_av_sigmaI/netI 0.0179
_diffrn_reflns_limit_h_max 16
_diffrn_reflns_limit_h_min -17
_diffrn_reflns_limit_k_max 10
_diffrn_reflns_limit_k_min -10
_diffrn_reflns_limit_l_max 15
_diffrn_reflns_limit_l_min -15
_diffrn_reflns_number 10164
_diffrn_reflns_theta_full 29.00
_diffrn_reflns_theta_max 29.00
_diffrn_reflns_theta_min 1.64
_diffrn_source 'sealed X-ray tube'
_diffrn_source_current 35.0
_diffrn_source_power 1.75
_diffrn_source_target Mo
_diffrn_source_voltage 50.0
_exptl_absorpt_coefficient_mu 0.148
_exptl_absorpt_correction_T_max 0.9703
_exptl_absorpt_correction_T_min 0.4884
_exptl_absorpt_correction_type multi-scan
_exptl_absorpt_process_details
;
 SADABS-2006/1 (Bruker,2006) was used for absorption correction.
 R(int) was 0.0728 before and 0.0180 after correction.
 The Ratio of minimum to maximum transmission is 0.503349479542.
 The \l/2 correction factor is 0.0015
;
_exptl_crystal_colour 'clear light colourless'
_exptl_crystal_colour_lustre clear
_exptl_crystal_colour_modifier light
_exptl_crystal_colour_primary colourless
_exptl_crystal_density_diffrn 1.631
_exptl_crystal_density_method 'not measured'
_exptl_crystal_description prism
_exptl_crystal_F_000 512
_exptl_crystal_size_max 0.44
_exptl_crystal_size_mid 0.32
_exptl_crystal_size_min 0.02
_refine_diff_density_max 0.365
_refine_diff_density_min -0.191
_refine_diff_density_rms 0.047
_refine_ls_extinction_method none
_refine_ls_goodness_of_fit_ref 1.033
_refine_ls_hydrogen_treatment refall
_refine_ls_matrix_type full
_refine_ls_number_parameters 187
_refine_ls_number_reflns 2740
_refine_ls_number_restraints 0
_refine_ls_restrained_S_all 1.033
_refine_ls_R_factor_all 0.0429
_refine_ls_R_factor_gt 0.0350
_refine_ls_shift/su_max 0.001
_refine_ls_shift/su_mean 0.000
_refine_ls_structure_factor_coef Fsqd
_refine_ls_weighting_details
;
calc w=1/[\s^2^(Fo^2^)+(0.0600P)^2^+0.3000P] where P=(Fo^2^+2Fc^2^)/3
;
_refine_ls_weighting_scheme calc
_refine_ls_wR_factor_gt 0.0996
_refine_ls_wR_factor_ref 0.1084
_reflns_number_gt 2282
_reflns_number_total 2740
_reflns_threshold_expression >2sigma(I)
_cod_data_source_file jo100877j_si_006.cif
_cod_data_source_block 15_09srv036_SAD
_cod_depositor_comments
;
The following automatic conversions were performed:

'_chemical_melting_point' value '104-106 C' was changed to
'378.1(10)' - it was converted from degrees Celsius(C) to Kelvins(K),
the average value was taken and precision was estimated.

Automatic conversion script
Id: cif_fix_values 1569 2011-02-09 13:29:24Z adriana 

The following automatic conversions were performed:

'_symmetry_cell_setting' value 'Monoclinic' changed to 'monoclinic'
according to the built-in table from CIF Core dictionary named
'cif_core.dic' version 2.4.1 from 2010-06-29.

Automatic conversion script
Id: cif_fix_values 1646 2011-03-28 12:23:43Z adriana 
;
_cod_original_cell_volume 1030.90(10)
_cod_database_code 4025619

loop_
_symmetry_equiv_pos_as_xyz
'x, y, z'
'-x, y+1/2, -z+1/2'
'-x, -y, -z'
'x, -y-1/2, z-1/2'

loop_
_atom_site_label
_atom_site_type_symbol
_atom_site_fract_x
_atom_site_fract_y
_atom_site_fract_z
_atom_site_U_iso_or_equiv
_atom_site_adp_type
_atom_site_occupancy
_atom_site_symmetry_multiplicity
_atom_site_calc_flag
_atom_site_refinement_flags
_atom_site_disorder_assembly
_atom_site_disorder_group
F1 F 0.44195(5) 0.15588(11) 0.83761(6) 0.03223(19) Uani 1 1 d . . .
F2 F 0.47925(6) 0.16047(12) 0.60695(7) 0.0383(2) Uani 1 1 d . . .
F3 F 0.33196(7) 0.03017(12) 0.42618(6) 0.0384(2) Uani 1 1 d . . .
O1 O 0.09928(8) -0.23446(12) 0.79841(8) 0.0338(2) Uani 1 1 d . . .
O2 O 0.01610(8) -0.08709(15) 0.64455(9) 0.0403(3) Uani 1 1 d . . .
N1 N 0.09750(8) -0.12951(13) 0.71340(9) 0.0267(2) Uani 1 1 d . . .
C1 C 0.19966(9) -0.04939(15) 0.68955(10) 0.0221(2) Uani 1 1 d . . .
C2 C 0.27297(8) 0.01412(15) 0.78702(9) 0.0205(2) Uani 1 1 d . . .
C3 C 0.36749(9) 0.08313(16) 0.75317(10) 0.0237(2) Uani 1 1 d . . .
C4 C 0.38755(9) 0.08856(17) 0.63313(11) 0.0272(3) Uani 1 1 d . . .
C5 C 0.31148(10) 0.02402(17) 0.54187(10) 0.0277(3) Uani 1 1 d . . .
C6 C 0.21565(10) -0.04464(16) 0.56826(10) 0.0267(2) Uani 1 1 d . . .
C7 C 0.25033(9) 0.02558(14) 0.91520(9) 0.0202(2) Uani 1 1 d . . .
C8 C 0.32422(9) -0.03747(15) 1.01188(10) 0.0234(2) Uani 1 1 d . . .
C9 C 0.30061(10) -0.02489(16) 1.13091(10) 0.0264(2) Uani 1 1 d . . .
C10 C 0.20410(10) 0.05041(16) 1.15417(10) 0.0262(2) Uani 1 1 d . . .
C11 C 0.13124(9) 0.11474(16) 1.05826(11) 0.0258(2) Uani 1 1 d . . .
C12 C 0.15443(9) 0.10283(15) 0.93924(10) 0.0234(2) Uani 1 1 d . . .
H6 H 0.1614(13) -0.093(2) 0.5029(15) 0.037(4) Uiso 1 1 d . . .
H8 H 0.3956(12) -0.091(2) 0.9948(14) 0.028(4) Uiso 1 1 d . . .
H9 H 0.3518(13) -0.068(2) 1.1987(14) 0.032(4) Uiso 1 1 d . . .
H10 H 0.1895(13) 0.062(2) 1.2387(14) 0.035(4) Uiso 1 1 d . . .
H11 H 0.0654(13) 0.170(2) 1.0720(14) 0.033(4) Uiso 1 1 d . . .
H12 H 0.1044(12) 0.151(2) 0.8735(14) 0.033(4) Uiso 1 1 d . . .

loop_
_atom_site_aniso_label
_atom_site_aniso_U_11
_atom_site_aniso_U_22
_atom_site_aniso_U_33
_atom_site_aniso_U_23
_atom_site_aniso_U_13
_atom_site_aniso_U_12
F1 0.0203(3) 0.0492(5) 0.0268(4) -0.0008(3) 0.0018(3) -0.0031(3)
F2 0.0256(4) 0.0564(5) 0.0357(4) 0.0088(4) 0.0145(3) 0.0026(3)
F3 0.0451(5) 0.0536(5) 0.0187(3) 0.0033(3) 0.0122(3) 0.0105(4)
O1 0.0444(5) 0.0282(4) 0.0311(4) -0.0002(4) 0.0131(4) -0.0052(4)
O2 0.0298(5) 0.0463(6) 0.0419(6) -0.0014(4) -0.0058(4) -0.0081(4)
N1 0.0302(5) 0.0243(5) 0.0259(5) -0.0056(4) 0.0045(4) -0.0038(4)
C1 0.0244(5) 0.0205(5) 0.0216(5) -0.0002(4) 0.0041(4) 0.0024(4)
C2 0.0217(5) 0.0215(5) 0.0187(5) 0.0015(4) 0.0038(4) 0.0049(4)
C3 0.0206(5) 0.0296(6) 0.0207(5) 0.0005(4) 0.0022(4) 0.0044(4)
C4 0.0238(5) 0.0337(6) 0.0260(6) 0.0054(5) 0.0098(4) 0.0070(5)
C5 0.0344(6) 0.0321(6) 0.0180(5) 0.0030(4) 0.0085(4) 0.0110(5)
C6 0.0329(6) 0.0267(6) 0.0201(5) -0.0012(4) 0.0018(4) 0.0054(5)
C7 0.0224(5) 0.0211(5) 0.0174(5) 0.0002(4) 0.0040(4) -0.0003(4)
C8 0.0230(5) 0.0258(5) 0.0212(5) 0.0012(4) 0.0026(4) 0.0014(4)
C9 0.0305(6) 0.0286(6) 0.0194(5) 0.0020(4) 0.0017(4) -0.0018(4)
C10 0.0317(6) 0.0272(6) 0.0211(5) -0.0022(4) 0.0083(4) -0.0059(4)
C11 0.0245(5) 0.0268(6) 0.0279(6) -0.0044(4) 0.0094(4) -0.0018(4)
C12 0.0224(5) 0.0246(5) 0.0230(5) -0.0012(4) 0.0026(4) 0.0019(4)

loop_
_atom_type_symbol
_atom_type_description
_atom_type_scat_dispersion_real
_atom_type_scat_dispersion_imag
_atom_type_scat_source
C C 0.0033 0.0016 'International Tables Vol C Tables 4.2.6.8 and 6.1.1.4'
H H 0.0000 0.0000 'International Tables Vol C Tables 4.2.6.8 and 6.1.1.4'
N N 0.0061 0.0033 'International Tables Vol C Tables 4.2.6.8 and 6.1.1.4'
O O 0.0106 0.0060 'International Tables Vol C Tables 4.2.6.8 and 6.1.1.4'
F F 0.0171 0.0103 'International Tables Vol C Tables 4.2.6.8 and 6.1.1.4'

loop_
_geom_angle_atom_site_label_1
_geom_angle_atom_site_label_2
_geom_angle_atom_site_label_3
_geom_angle
_geom_angle_site_symmetry_1
_geom_angle_site_symmetry_3
_geom_angle_publ_flag
O1 N1 O2 124.67(11) . . ?
O1 N1 C1 118.43(10) . . ?
O2 N1 C1 116.90(10) . . ?
C6 C1 C2 124.77(11) . . ?
C6 C1 N1 115.46(10) . . ?
C2 C1 N1 119.77(10) . . ?
C3 C2 C1 114.38(10) . . ?
C3 C2 C7 121.10(10) . . ?
C1 C2 C7 124.25(10) . . ?
F1 C3 C4 117.02(10) . . ?
F1 C3 C2 120.07(10) . . ?
C4 C3 C2 122.85(11) . . ?
F2 C4 C5 120.82(10) . . ?
F2 C4 C3 119.61(11) . . ?
C5 C4 C3 119.55(11) . . ?
F3 C5 C6 120.21(11) . . ?
F3 C5 C4 118.90(11) . . ?
C6 C5 C4 120.89(10) . . ?
C5 C6 C1 117.55(11) . . ?
C5 C6 H6 121.0(9) . . ?
C1 C6 H6 121.4(10) . . ?
C12 C7 C8 119.59(10) . . ?
C12 C7 C2 119.28(10) . . ?
C8 C7 C2 121.12(10) . . ?
C9 C8 C7 119.73(10) . . ?
C9 C8 H8 120.5(8) . . ?
C7 C8 H8 119.8(8) . . ?
C10 C9 C8 120.39(11) . . ?
C10 C9 H9 119.4(9) . . ?
C8 C9 H9 120.2(9) . . ?
C11 C10 C9 119.86(11) . . ?
C11 C10 H10 120.6(9) . . ?
C9 C10 H10 119.5(9) . . ?
C10 C11 C12 120.02(11) . . ?
C10 C11 H11 121.5(9) . . ?
C12 C11 H11 118.5(9) . . ?
C11 C12 C7 120.40(10) . . ?
C11 C12 H12 119.5(9) . . ?
C7 C12 H12 120.1(9) . . ?

loop_
_geom_bond_atom_site_label_1
_geom_bond_atom_site_label_2
_geom_bond_distance
_geom_bond_site_symmetry_2
_geom_bond_publ_flag
F1 C3 1.3425(13) . ?
F2 C4 1.3373(14) . ?
F3 C5 1.3399(12) . ?
O1 N1 1.2244(14) . ?
O2 N1 1.2285(15) . ?
N1 C1 1.4712(15) . ?
C1 C6 1.3839(15) . ?
C1 C2 1.4006(15) . ?
C2 C3 1.3909(15) . ?
C2 C7 1.4860(14) . ?
C3 C4 1.3853(15) . ?
C4 C5 1.3779(18) . ?
C5 C6 1.3748(18) . ?
C6 H6 0.992(17) . ?
C7 C12 1.3928(15) . ?
C7 C8 1.3976(15) . ?
C8 C9 1.3917(15) . ?
C8 H8 1.022(15) . ?
C9 C10 1.3911(17) . ?
C9 H9 0.974(16) . ?
C10 C11 1.3880(18) . ?
C10 H10 0.980(16) . ?
C11 C12 1.3893(15) . ?
C11 H11 0.955(16) . ?
C12 H12 0.962(16) . ?
